data_7249279
loop_
_publ_author_name
'Mei, Zhen-Zhong'
'Wang, Hong-Yu'
'Ren, Chao'
'Yang, Ying'
'Gu, Jin-Zhong'

_publ_section_title
;
 Hydrothermal synthesis, structures, and catalytic performance of five
 coordination compounds driven by 5-aminoisophthalic acid
;
_journal_issue 38
_journal_name_full 'RSC Advances'
_journal_page_first 28160
_journal_page_last 28167
_journal_paper_doi 10.1039/D4RA05352D
_journal_volume 14
_journal_year 2024
_chemical_formula_sum 'C32 H25 N4 Ni O5'
_chemical_formula_weight 604.27
_space_group_crystal_system monoclinic
_space_group_IT_number 14
_space_group_name_Hall '-P 2yn'
_space_group_name_H-M_alt 'P 1 21/n 1'
_atom_sites_solution_hydrogens mixed
_audit_creation_method SHELXL-2014/7
_audit_update_record
;
2024-07-03 deposited with the CCDC.	2024-08-21 downloaded from the CCDC.
;
_cell_angle_alpha 90
_cell_angle_beta 107.065(4)
_cell_angle_gamma 90
_cell_formula_units_Z 4
_cell_length_a 11.0968(4)
_cell_length_b 22.3594(7)
_cell_length_c 11.6156(4)
_cell_measurement_reflns_used 17508
_cell_measurement_temperature 293(2)
_cell_measurement_theta_max 25.497
_cell_measurement_theta_min 1.822
_cell_volume 2755.15(17)
_computing_cell_refinement 'Bruker SAINT'
_computing_data_collection 'Bruker APEX2'
_computing_data_reduction 'Bruker SAINT'
_computing_molecular_graphics 'Bruker SHELXTL'
_computing_publication_material 'Bruker SHELXTL'
_computing_structure_refinement 'SHELXL-2014/7 (Sheldrick, 2014)'
_computing_structure_solution 'SHELXL-2014/7 (Sheldrick, 2014)'
_diffrn_ambient_temperature 293(2)
_diffrn_measured_fraction_theta_full 0.999
_diffrn_measured_fraction_theta_max 0.999
_diffrn_measurement_device_type 'Bruker APE-II CCD'
_diffrn_measurement_method '\f and \w scans'
_diffrn_radiation_type MoK\a
_diffrn_radiation_wavelength 0.71073
_diffrn_reflns_av_R_equivalents 0.0261
_diffrn_reflns_av_unetI/netI 0.0252
_diffrn_reflns_Laue_measured_fraction_full 0.999
_diffrn_reflns_Laue_measured_fraction_max 0.999
_diffrn_reflns_limit_h_max 13
_diffrn_reflns_limit_h_min -13
_diffrn_reflns_limit_k_max 22
_diffrn_reflns_limit_k_min -27
_diffrn_reflns_limit_l_max 11
_diffrn_reflns_limit_l_min -14
_diffrn_reflns_number 17508
_diffrn_reflns_point_group_measured_fraction_full 0.999
_diffrn_reflns_point_group_measured_fraction_max 0.999
_diffrn_reflns_theta_full 25.242
_diffrn_reflns_theta_max 25.497
_diffrn_reflns_theta_min 1.822
_diffrn_source 'fine-focus sealed tube'
_exptl_absorpt_coefficient_mu 0.754
_exptl_absorpt_correction_T_max 0.949
_exptl_absorpt_correction_T_min 0.922
_exptl_absorpt_correction_type multi-scan
_exptl_absorpt_process_details SADABS
_exptl_crystal_colour green
_exptl_crystal_density_diffrn 1.457
_exptl_crystal_description block
_exptl_crystal_F_000 1252
_exptl_crystal_size_max 0.110
_exptl_crystal_size_mid 0.090
_exptl_crystal_size_min 0.070
_exptl_transmission_factor_max 0.949
_exptl_transmission_factor_min 0.922
_refine_diff_density_max 0.571
_refine_diff_density_min -0.514
_refine_diff_density_rms 0.048
_refine_ls_extinction_method none
_refine_ls_goodness_of_fit_ref 1.051
_refine_ls_hydrogen_treatment constr
_refine_ls_matrix_type full
_refine_ls_number_parameters 383
_refine_ls_number_reflns 5127
_refine_ls_number_restraints 1
_refine_ls_restrained_S_all 1.055
_refine_ls_R_factor_all 0.0364
_refine_ls_R_factor_gt 0.0300
_refine_ls_shift/su_max 0.002
_refine_ls_shift/su_mean 0.000
_refine_ls_structure_factor_coef Fsqd
_refine_ls_weighting_details 'w=1/[\s^2^(Fo^2^)+(0.0404P)^2^+1.2443P] where P=(Fo^2^+2Fc^2^)/3'
_refine_ls_weighting_scheme calc
_refine_ls_wR_factor_gt 0.0788
_refine_ls_wR_factor_ref 0.0826
_reflns_Friedel_coverage 0.000
_reflns_number_gt 4389
_reflns_number_total 5127
_reflns_threshold_expression 'I > 2\s(I)'
_cod_data_source_file d4ra05352d2.cif
_cod_data_source_block 622-11Ni_auto
_cod_original_cell_volume 2755.14(18)
_cod_original_sg_symbol_H-M 'P 21/n'
_cod_database_code 7249279
_shelx_shelxl_version_number 2014/7
_shelx_space_group_comment
;
The symmetry employed for this shelxl refinement is uniquely defined
by the following loop, which should always be used as a source of
symmetry information in preference to the above space-group names.
They are only intended as comments.
;
_shelx_estimated_absorpt_t_min 0.922
_shelx_estimated_absorpt_t_max 0.949

loop_
_space_group_symop_operation_xyz
'x, y, z'
'-x+1/2, y+1/2, -z+1/2'
'-x, -y, -z'
'x-1/2, -y-1/2, z-1/2'

loop_
_atom_site_label
_atom_site_type_symbol
_atom_site_fract_x
_atom_site_fract_y
_atom_site_fract_z
_atom_site_U_iso_or_equiv
_atom_site_adp_type
_atom_site_occupancy
_atom_site_site_symmetry_order
_atom_site_calc_flag
_atom_site_refinement_flags_posn
_atom_site_refinement_flags_adp
_atom_site_refinement_flags_occupancy
_atom_site_disorder_assembly
_atom_site_disorder_group
Ni1 Ni 0.69644(2) 0.74620(2) 0.56087(2) 0.02291(8) Uani 1 1 d . U . . .
N1 N 1.34062(16) 0.64542(9) 0.65394(17) 0.0424(4) Uani 1 1 d . . . . .
H1A H 1.3304 0.6462 0.7247 0.051 Uiso 1 1 d R U . . .
H1B H 1.3437 0.6087 0.6321 0.051 Uiso 1 1 d R U . . .
N2 N 0.62501(14) 0.67665(7) 0.44620(13) 0.0271(3) Uani 1 1 d . . . . .
N3 N -0.06411(14) 0.30929(7) 0.02270(14) 0.0289(3) Uani 1 1 d . . . . .
N4 N 0.64948(19) 0.59093(11) 0.07437(18) 0.0541(5) Uani 1 1 d . . . . .
O1 O 0.83357(12) 0.76827(6) 0.48225(12) 0.0313(3) Uani 1 1 d . . . . .
O2 O 0.87818(12) 0.69994(6) 0.62353(12) 0.0322(3) Uani 1 1 d . U . . .
O3 O 1.10375(12) 0.77571(6) 0.19226(12) 0.0293(3) Uani 1 1 d . . . . .
O4 O 1.24049(12) 0.70283(6) 0.21770(12) 0.0335(3) Uani 1 1 d . . . . .
O5 O 0.40275(16) 0.62089(8) 0.91665(15) 0.0501(4) Uani 1 1 d G . . . .
H1W H 0.4785 0.6126 0.9554 0.075 Uiso 1 1 d G U . . .
H2W H 0.3899 0.6550 0.9430 0.075 Uiso 1 1 d G U . . .
C1 C 0.90879(16) 0.72910(9) 0.54462(16) 0.0258(4) Uani 1 1 d . . . . .
C2 C 1.03024(16) 0.71757(8) 0.51711(16) 0.0255(4) Uani 1 1 d . . . . .
C3 C 1.04244(17) 0.73493(8) 0.40630(17) 0.0262(4) Uani 1 1 d . . . . .
H3 H 0.9793 0.7571 0.3530 0.031 Uiso 1 1 calc R U . . .
C4 C 1.15017(16) 0.71877(8) 0.37630(16) 0.0255(4) Uani 1 1 d . . . . .
C5 C 1.16490(16) 0.73348(8) 0.25544(16) 0.0257(4) Uani 1 1 d . . . . .
C6 C 1.24599(17) 0.68773(9) 0.45819(17) 0.0292(4) Uani 1 1 d . . . . .
H6 H 1.3162 0.6757 0.4358 0.035 Uiso 1 1 calc R U . . .
C7 C 1.23934(17) 0.67417(9) 0.57318(17) 0.0295(4) Uani 1 1 d . . . . .
C8 C 1.12799(17) 0.68789(9) 0.60058(17) 0.0292(4) Uani 1 1 d . . . . .
H8 H 1.1191 0.6771 0.6750 0.035 Uiso 1 1 calc R U . . .
C9 C 0.54595(17) 0.68385(8) 0.33510(17) 0.0283(4) Uani 1 1 d . . . . .
H9 H 0.5376 0.7217 0.3006 0.034 Uiso 1 1 calc R U . . .
C10 C 0.47656(17) 0.63756(9) 0.26987(17) 0.0293(4) Uani 1 1 d . . . . .
H10 H 0.4245 0.6443 0.1922 0.035 Uiso 1 1 calc R U . . .
C11 C 0.48433(17) 0.58092(9) 0.32014(18) 0.0303(4) Uani 1 1 d . . . . .
C12 C 0.5737(2) 0.57269(9) 0.43121(19) 0.0376(5) Uani 1 1 d . . . . .
H12 H 0.5881 0.5348 0.4653 0.045 Uiso 1 1 calc R U . . .
C13 C 0.64102(19) 0.62107(9) 0.49054(18) 0.0359(5) Uani 1 1 d . . . . .
H13 H 0.7003 0.6147 0.5649 0.043 Uiso 1 1 calc R U . . .
C14 C 0.39410(17) 0.53321(9) 0.26245(18) 0.0324(4) Uani 1 1 d . . . . .
C15 C 0.26825(19) 0.54823(10) 0.2110(2) 0.0464(6) Uani 1 1 d . . . . .
H15 H 0.2437 0.5881 0.2068 0.056 Uiso 1 1 calc R U . . .
C16 C 0.17951(19) 0.50435(10) 0.1659(2) 0.0465(6) Uani 1 1 d . . . . .
H16 H 0.0954 0.5151 0.1330 0.056 Uiso 1 1 calc R U . . .
C17 C 0.21325(18) 0.44445(9) 0.16862(18) 0.0321(4) Uani 1 1 d . . . . .
C18 C 0.34005(18) 0.42992(9) 0.21644(18) 0.0336(4) Uani 1 1 d . . . . .
H18 H 0.3654 0.3903 0.2166 0.040 Uiso 1 1 calc R U . . .
C19 C 0.42877(18) 0.47353(9) 0.26359(19) 0.0344(4) Uani 1 1 d . . . . .
H19 H 0.5129 0.4628 0.2965 0.041 Uiso 1 1 calc R U . . .
C20 C 0.11737(17) 0.39746(9) 0.11949(17) 0.0309(4) Uani 1 1 d . . . . .
C21 C -0.0069(2) 0.40338(10) 0.1206(2) 0.0450(6) Uani 1 1 d . . . . .
H21 H -0.0318 0.4373 0.1540 0.054 Uiso 1 1 calc R U . . .
C22 C -0.09331(19) 0.35912(10) 0.0723(2) 0.0399(5) Uani 1 1 d . . . . .
H22 H -0.1759 0.3641 0.0743 0.048 Uiso 1 1 calc R U . . .
C23 C 0.05535(18) 0.30364(9) 0.0223(2) 0.0361(5) Uani 1 1 d . . . . .
H23 H 0.0780 0.2694 -0.0120 0.043 Uiso 1 1 calc R U . . .
C24 C 0.14706(18) 0.34567(9) 0.06981(19) 0.0348(5) Uani 1 1 d . . . . .
H24 H 0.2293 0.3391 0.0683 0.042 Uiso 1 1 calc R U . . .
C25 C 0.6656(2) 0.53239(13) 0.0955(2) 0.0532(6) Uani 1 1 d . . . . .
H25 H 0.6174 0.5062 0.0380 0.064 Uiso 1 1 calc R U . . .
C26 C 0.7490(2) 0.50820(11) 0.1968(2) 0.0476(6) Uani 1 1 d . . . . .
H26 H 0.7551 0.4670 0.2073 0.057 Uiso 1 1 calc R U . . .
C27 C 0.8241(2) 0.54618(10) 0.2832(2) 0.0424(5) Uani 1 1 d . . . . .
C28 C 0.8090(2) 0.60707(11) 0.2609(2) 0.0493(6) Uani 1 1 d . . . . .
H28 H 0.8578 0.6344 0.3154 0.059 Uiso 1 1 calc R U . . .
C29 C 0.7215(2) 0.62685(12) 0.1577(2) 0.0525(6) Uani 1 1 d . . . . .
H29 H 0.7121 0.6679 0.1455 0.063 Uiso 1 1 calc R U . . .
C30 C 0.9147(2) 0.52248(10) 0.3944(2) 0.0454(5) Uani 1 1 d . . . . .
C31 C 0.8846(2) 0.47295(12) 0.4524(2) 0.0549(7) Uani 1 1 d . . . . .
H31 H 0.8070 0.4543 0.4206 0.066 Uiso 1 1 calc R U . . .
C32 C 0.9682(2) 0.45091(12) 0.5566(2) 0.0550(6) Uani 1 1 d . . . . .
H32 H 0.9458 0.4179 0.5945 0.066 Uiso 1 1 calc R U . . .

loop_
_atom_site_aniso_label
_atom_site_aniso_U_11
_atom_site_aniso_U_22
_atom_site_aniso_U_33
_atom_site_aniso_U_23
_atom_site_aniso_U_13
_atom_site_aniso_U_12
Ni1 0.02042(13) 0.02545(14) 0.02475(14) -0.00188(9) 0.00958(9) -0.00082(9)
N1 0.0350(9) 0.0521(12) 0.0382(10) 0.0124(9) 0.0076(8) 0.0120(8)
N2 0.0271(8) 0.0269(8) 0.0278(8) -0.0017(6) 0.0087(6) -0.0013(6)
N3 0.0245(8) 0.0282(8) 0.0341(9) 0.0008(7) 0.0088(6) -0.0020(6)
N4 0.0460(11) 0.0693(15) 0.0463(12) 0.0033(11) 0.0120(9) 0.0124(10)
O1 0.0259(7) 0.0353(8) 0.0368(8) 0.0070(6) 0.0158(6) 0.0047(6)
O2 0.0274(6) 0.0419(8) 0.0307(7) 0.0075(6) 0.0138(5) 0.0027(5)
O3 0.0298(7) 0.0318(7) 0.0296(7) 0.0051(6) 0.0138(5) 0.0059(6)
O4 0.0330(7) 0.0391(8) 0.0339(7) 0.0071(6) 0.0182(6) 0.0124(6)
O5 0.0488(9) 0.0429(10) 0.0518(10) -0.0073(8) 0.0040(7) 0.0058(7)
C1 0.0243(9) 0.0301(10) 0.0243(9) -0.0027(8) 0.0095(7) -0.0028(7)
C2 0.0219(9) 0.0286(10) 0.0274(9) -0.0018(7) 0.0093(7) -0.0007(7)
C3 0.0229(9) 0.0297(10) 0.0267(10) 0.0033(8) 0.0082(7) 0.0032(7)
C4 0.0252(9) 0.0270(10) 0.0265(9) 0.0021(7) 0.0108(7) -0.0009(7)
C5 0.0215(9) 0.0295(10) 0.0277(10) 0.0026(8) 0.0099(7) -0.0007(7)
C6 0.0213(9) 0.0340(10) 0.0344(10) 0.0030(8) 0.0117(7) 0.0015(7)
C7 0.0237(9) 0.0324(10) 0.0308(10) 0.0046(8) 0.0055(7) 0.0006(8)
C8 0.0290(9) 0.0354(11) 0.0247(9) 0.0049(8) 0.0100(7) -0.0011(8)
C9 0.0302(9) 0.0253(10) 0.0296(10) 0.0004(8) 0.0090(8) 0.0020(7)
C10 0.0250(9) 0.0326(10) 0.0278(10) -0.0023(8) 0.0039(7) 0.0019(7)
C11 0.0257(9) 0.0301(10) 0.0353(11) -0.0043(8) 0.0093(8) -0.0007(8)
C12 0.0423(11) 0.0277(10) 0.0375(11) 0.0025(9) 0.0036(9) -0.0040(9)
C13 0.0395(11) 0.0342(11) 0.0283(10) 0.0030(8) 0.0011(8) -0.0034(9)
C14 0.0283(10) 0.0298(10) 0.0374(11) -0.0030(8) 0.0070(8) -0.0035(8)
C15 0.0319(11) 0.0272(11) 0.0732(16) -0.0071(11) 0.0048(10) 0.0010(8)
C16 0.0251(10) 0.0344(12) 0.0725(16) -0.0067(11) 0.0026(10) 0.0002(8)
C17 0.0290(10) 0.0293(10) 0.0366(11) -0.0034(8) 0.0072(8) -0.0040(8)
C18 0.0328(10) 0.0244(10) 0.0398(11) -0.0005(8) 0.0048(8) 0.0008(8)
C19 0.0259(9) 0.0313(11) 0.0410(11) -0.0013(9) 0.0023(8) 0.0009(8)
C20 0.0284(9) 0.0294(10) 0.0336(10) 0.0010(8) 0.0071(8) -0.0026(8)
C21 0.0344(11) 0.0377(12) 0.0661(15) -0.0186(11) 0.0199(10) -0.0036(9)
C22 0.0270(10) 0.0392(12) 0.0572(14) -0.0111(10) 0.0179(9) -0.0044(9)
C23 0.0270(10) 0.0303(11) 0.0512(13) -0.0070(9) 0.0120(9) 0.0002(8)
C24 0.0231(9) 0.0329(11) 0.0486(12) -0.0044(9) 0.0109(8) -0.0026(8)
C25 0.0421(13) 0.0645(17) 0.0486(14) -0.0081(12) 0.0063(11) 0.0011(12)
C26 0.0391(12) 0.0455(14) 0.0538(14) -0.0044(11) 0.0070(10) 0.0001(10)
C27 0.0370(11) 0.0432(13) 0.0456(13) -0.0020(10) 0.0098(9) -0.0003(9)
C28 0.0511(14) 0.0449(14) 0.0491(14) -0.0025(11) 0.0102(11) -0.0023(11)
C29 0.0567(15) 0.0482(15) 0.0553(15) 0.0055(12) 0.0207(12) 0.0102(12)
C30 0.0397(12) 0.0399(13) 0.0504(14) -0.0018(10) 0.0035(10) -0.0026(10)
C31 0.0418(13) 0.0498(15) 0.0626(16) 0.0052(12) -0.0012(11) -0.0120(11)
C32 0.0484(14) 0.0472(14) 0.0608(16) 0.0093(12) 0.0026(11) -0.0126(11)

loop_
_atom_type_symbol
_atom_type_description
_atom_type_scat_dispersion_real
_atom_type_scat_dispersion_imag
_atom_type_scat_source
C C 0.0033 0.0016 'International Tables Vol C Tables 4.2.6.8 and 6.1.1.4'
H H 0.0000 0.0000 'International Tables Vol C Tables 4.2.6.8 and 6.1.1.4'
N N 0.0061 0.0033 'International Tables Vol C Tables 4.2.6.8 and 6.1.1.4'
Ni Ni 0.3393 1.1124 'International Tables Vol C Tables 4.2.6.8 and 6.1.1.4'
O O 0.0106 0.0060 'International Tables Vol C Tables 4.2.6.8 and 6.1.1.4'

loop_
_geom_angle_atom_site_label_1
_geom_angle_atom_site_label_2
_geom_angle_atom_site_label_3
_geom_angle
_geom_angle_site_symmetry_1
_geom_angle_site_symmetry_3
_geom_angle_publ_flag
N2 Ni1 O1 95.11(6) . . ?
N2 Ni1 N3 97.29(6) . 2 ?
O1 Ni1 N3 98.32(6) . 2 ?
N2 Ni1 O4 158.56(6) . 4_576 ?
O1 Ni1 O4 104.09(5) . 4_576 ?
N3 Ni1 O4 89.39(6) 2 4_576 ?
N2 Ni1 O3 96.61(6) . 4_576 ?
O1 Ni1 O3 161.86(5) . 4_576 ?
N3 Ni1 O3 93.88(6) 2 4_576 ?
O4 Ni1 O3 62.50(5) 4_576 4_576 ?
N2 Ni1 O2 90.03(6) . . ?
O1 Ni1 O2 62.03(5) . . ?
N3 Ni1 O2 159.68(6) 2 . ?
O4 Ni1 O2 90.62(5) 4_576 . ?
O3 Ni1 O2 104.13(5) 4_576 . ?
N2 Ni1 C5 127.79(6) . 4_576 ?
O1 Ni1 C5 134.22(6) . 4_576 ?
N3 Ni1 C5 91.89(6) 2 4_576 ?
O4 Ni1 C5 31.18(6) 4_576 4_576 ?
O3 Ni1 C5 31.32(6) 4_576 4_576 ?
O2 Ni1 C5 98.58(5) . 4_576 ?
N2 Ni1 C1 91.65(6) . . ?
O1 Ni1 C1 31.45(6) . . ?
N3 Ni1 C1 129.71(6) 2 . ?
O4 Ni1 C1 99.72(6) 4_576 . ?
O3 Ni1 C1 134.15(6) 4_576 . ?
O2 Ni1 C1 30.63(5) . . ?
C5 Ni1 C1 120.37(6) 4_576 . ?
C7 N1 H1A 109.1 . . ?
C7 N1 H1B 109.6 . . ?
H1A N1 H1B 109.2 . . ?
C13 N2 C9 117.25(16) . . ?
C13 N2 Ni1 118.20(13) . . ?
C9 N2 Ni1 123.62(13) . . ?
C23 N3 C22 116.58(17) . . ?
C23 N3 Ni1 120.33(13) . 2_545 ?
C22 N3 Ni1 122.94(13) . 2_545 ?
C29 N4 C25 116.1(2) . . ?
C1 O1 Ni1 91.67(10) . . ?
C1 O2 Ni1 86.10(11) . . ?
C5 O3 Ni1 87.39(10) . 4_675 ?
C5 O4 Ni1 89.84(11) . 4_675 ?
H1W O5 H2W 104.5 . . ?
O2 C1 O1 120.01(16) . . ?
O2 C1 C2 121.49(17) . . ?
O1 C1 C2 118.45(16) . . ?
O2 C1 Ni1 63.27(9) . . ?
O1 C1 Ni1 56.88(9) . . ?
C2 C1 Ni1 172.36(13) . . ?
C3 C2 C8 120.70(16) . . ?
C3 C2 C1 119.27(16) . . ?
C8 C2 C1 119.99(16) . . ?
C4 C3 C2 119.05(17) . . ?
C4 C3 H3 120.5 . . ?
C2 C3 H3 120.5 . . ?
C6 C4 C3 120.10(17) . . ?
C6 C4 C5 118.72(16) . . ?
C3 C4 C5 121.17(16) . . ?
O4 C5 O3 120.26(16) . . ?
O4 C5 C4 118.35(16) . . ?
O3 C5 C4 121.39(16) . . ?
O4 C5 Ni1 58.98(9) . 4_675 ?
O3 C5 Ni1 61.29(9) . 4_675 ?
C4 C5 Ni1 177.32(14) . 4_675 ?
C4 C6 C7 121.40(17) . . ?
C4 C6 H6 119.3 . . ?
C7 C6 H6 119.3 . . ?
N1 C7 C6 119.17(17) . . ?
N1 C7 C8 122.74(17) . . ?
C6 C7 C8 118.03(17) . . ?
C2 C8 C7 120.40(17) . . ?
C2 C8 H8 119.8 . . ?
C7 C8 H8 119.8 . . ?
N2 C9 C10 122.81(18) . . ?
N2 C9 H9 118.6 . . ?
C10 C9 H9 118.6 . . ?
C9 C10 C11 119.95(17) . . ?
C9 C10 H10 120.0 . . ?
C11 C10 H10 120.0 . . ?
C10 C11 C12 116.82(18) . . ?
C10 C11 C14 121.12(17) . . ?
C12 C11 C14 121.86(18) . . ?
C13 C12 C11 119.64(19) . . ?
C13 C12 H12 120.2 . . ?
C11 C12 H12 120.2 . . ?
N2 C13 C12 123.06(18) . . ?
N2 C13 H13 118.5 . . ?
C12 C13 H13 118.5 . . ?
C19 C14 C15 118.51(18) . . ?
C19 C14 C11 122.64(17) . . ?
C15 C14 C11 118.75(18) . . ?
C16 C15 C14 120.4(2) . . ?
C16 C15 H15 119.8 . . ?
C14 C15 H15 119.8 . . ?
C15 C16 C17 121.30(19) . . ?
C15 C16 H16 119.4 . . ?
C17 C16 H16 119.3 . . ?
C16 C17 C18 117.96(18) . . ?
C16 C17 C20 121.04(18) . . ?
C18 C17 C20 120.98(18) . . ?
C19 C18 C17 120.91(18) . . ?
C19 C18 H18 119.5 . . ?
C17 C18 H18 119.5 . . ?
C18 C19 C14 120.81(18) . . ?
C18 C19 H19 119.6 . . ?
C14 C19 H19 119.6 . . ?
C24 C20 C21 116.39(18) . . ?
C24 C20 C17 121.59(17) . . ?
C21 C20 C17 122.02(18) . . ?
C22 C21 C20 120.15(19) . . ?
C22 C21 H21 119.9 . . ?
C20 C21 H21 119.9 . . ?
N3 C22 C21 123.10(18) . . ?
N3 C22 H22 118.5 . . ?
C21 C22 H22 118.5 . . ?
N3 C23 C24 123.57(19) . . ?
N3 C23 H23 118.2 . . ?
C24 C23 H23 118.2 . . ?
C23 C24 C20 120.19(18) . . ?
C23 C24 H24 119.9 . . ?
C20 C24 H24 119.9 . . ?
N4 C25 C26 124.2(2) . . ?
N4 C25 H25 117.9 . . ?
C26 C25 H25 117.9 . . ?
C25 C26 C27 119.2(2) . . ?
C25 C26 H26 120.4 . . ?
C27 C26 H26 120.4 . . ?
C28 C27 C26 116.8(2) . . ?
C28 C27 C30 121.9(2) . . ?
C26 C27 C30 121.3(2) . . ?
C29 C28 C27 119.6(2) . . ?
C29 C28 H28 120.2 . . ?
C27 C28 H28 120.2 . . ?
N4 C29 C28 124.1(2) . . ?
N4 C29 H29 118.0 . . ?
C28 C29 H29 118.0 . . ?
C31 C30 C32 118.2(2) . 3_766 ?
C31 C30 C27 120.7(2) . . ?
C32 C30 C27 121.2(2) 3_766 . ?
C32 C31 C30 121.0(2) . . ?
C32 C31 H31 119.5 . . ?
C30 C31 H31 119.5 . . ?
C31 C32 C30 120.9(2) . 3_766 ?
C31 C32 H32 119.6 . . ?
C30 C32 H32 119.6 3_766 . ?

loop_
_geom_bond_atom_site_label_1
_geom_bond_atom_site_label_2
_geom_bond_distance
_geom_bond_site_symmetry_2
_geom_bond_publ_flag
Ni1 N2 2.0495(15) . ?
Ni1 O1 2.0516(13) . ?
Ni1 N3 2.0620(16) 2 ?
Ni1 O4 2.0817(13) 4_576 ?
Ni1 O3 2.1326(13) 4_576 ?
Ni1 O2 2.1920(13) . ?
Ni1 C5 2.4292(18) 4_576 ?
Ni1 C1 2.4485(18) . ?
N1 C7 1.392(2) . ?
N1 H1A 0.8619 . ?
N1 H1B 0.8624 . ?
N2 C13 1.337(3) . ?
N2 C9 1.340(2) . ?
N3 C23 1.333(2) . ?
N3 C22 1.337(3) . ?
N3 Ni1 2.0620(15) 2_545 ?
N4 C29 1.329(3) . ?
N4 C25 1.334(4) . ?
O1 C1 1.278(2) . ?
O2 C1 1.250(2) . ?
O3 C5 1.264(2) . ?
O3 Ni1 2.1327(12) 4_675 ?
O4 C5 1.258(2) . ?
O4 Ni1 2.0817(13) 4_675 ?
O5 H1W 0.8501 . ?
O5 H2W 0.8500 . ?
C1 C2 1.496(2) . ?
C2 C3 1.388(3) . ?
C2 C8 1.393(3) . ?
C3 C4 1.388(2) . ?
C3 H3 0.9300 . ?
C4 C6 1.387(3) . ?
C4 C5 1.497(2) . ?
C5 Ni1 2.4291(18) 4_675 ?
C6 C7 1.393(3) . ?
C6 H6 0.9300 . ?
C7 C8 1.398(3) . ?
C8 H8 0.9300 . ?
C9 C10 1.377(3) . ?
C9 H9 0.9300 . ?
C10 C11 1.386(3) . ?
C10 H10 0.9300 . ?
C11 C12 1.390(3) . ?
C11 C14 1.482(3) . ?
C12 C13 1.379(3) . ?
C12 H12 0.9300 . ?
C13 H13 0.9300 . ?
C14 C19 1.388(3) . ?
C14 C15 1.389(3) . ?
C15 C16 1.380(3) . ?
C15 H15 0.9300 . ?
C16 C17 1.389(3) . ?
C16 H16 0.9300 . ?
C17 C18 1.391(3) . ?
C17 C20 1.485(3) . ?
C18 C19 1.380(3) . ?
C18 H18 0.9300 . ?
C19 H19 0.9300 . ?
C20 C24 1.376(3) . ?
C20 C21 1.389(3) . ?
C21 C22 1.378(3) . ?
C21 H21 0.9300 . ?
C22 H22 0.9300 . ?
C23 C24 1.376(3) . ?
C23 H23 0.9300 . ?
C24 H24 0.9300 . ?
C25 C26 1.377(3) . ?
C25 H25 0.9300 . ?
C26 C27 1.390(3) . ?
C26 H26 0.9300 . ?
C27 C28 1.387(3) . ?
C27 C30 1.482(3) . ?
C28 C29 1.376(3) . ?
C28 H28 0.9300 . ?
C29 H29 0.9300 . ?
C30 C31 1.387(3) . ?
C30 C32 1.390(3) 3_766 ?
C31 C32 1.382(3) . ?
C31 H31 0.9300 . ?
C32 C30 1.390(3) 3_766 ?
C32 H32 0.9300 . ?

loop_
_geom_hbond_atom_site_label_D
_geom_hbond_atom_site_label_H
_geom_hbond_atom_site_label_A
_geom_hbond_distance_DH
_geom_hbond_distance_HA
_geom_hbond_distance_DA
_geom_hbond_angle_DHA
_geom_hbond_site_symmetry_A
C23 H23 O3 0.93 2.64 3.145(2) 114.5 3_665
C22 H22 O5 0.93 2.57 3.502(3) 179.0 3_566
O5 H2W O1 0.85 1.93 2.767(2) 170.3 4_576
O5 H1W N4 0.85 2.05 2.891(3) 170.0 1_556
N1 H1A O5 0.86 2.21 2.975(3) 147.7 1_655
C23 H23 O3 0.93 2.64 3.145(2) 114.5 3_665
C22 H22 O5 0.93 2.57 3.502(3) 179.0 3_566
O5 H2W O1 0.85 1.93 2.767(2) 170.3 4_576
O5 H1W N4 0.85 2.05 2.891(3) 170.0 1_556
N1 H1A O5 0.86 2.21 2.975(3) 147.7 1_655
C23 H23 O3 0.93 2.64 3.145(2) 114.5 3_665
C22 H22 O5 0.93 2.57 3.502(3) 179.0 3_566
O5 H2W O1 0.85 1.93 2.767(2) 170.3 4_576
O5 H1W N4 0.85 2.05 2.891(3) 170.0 1_556
N1 H1A O5 0.86 2.21 2.975(3) 147.7 1_655
N1 H1A O5 0.86 2.21 2.975(3) 147.7 1_655
O5 H1W N4 0.85 2.05 2.891(3) 170.0 1_556
O5 H2W O1 0.85 1.93 2.767(2) 170.3 4_576
C22 H22 O5 0.93 2.57 3.502(3) 179.0 3_566
C23 H23 O3 0.93 2.64 3.145(2) 114.5 3_665
N1 H1A O5 0.86 2.21 2.975(3) 147.7 1_655
O5 H1W N4 0.85 2.05 2.891(3) 170.0 1_556
O5 H2W O1 0.85 1.93 2.767(2) 170.3 4_576
C22 H22 O5 0.93 2.57 3.502(3) 179.0 3_566
C23 H23 O3 0.93 2.64 3.145(2) 114.5 3_665
N1 H1A O5 0.86 2.21 2.975(3) 147.7 1_655
O5 H1W N4 0.85 2.05 2.891(3) 170.0 1_556
O5 H2W O1 0.85 1.93 2.767(2) 170.3 4_576
C22 H22 O5 0.93 2.57 3.502(3) 179.0 3_566
C23 H23 O3 0.93 2.64 3.145(2) 114.5 3_665
N1 H1A O5 0.86 2.21 2.975(3) 147.7 1_655
O5 H1W N4 0.85 2.05 2.891(3) 170.0 1_556
O5 H2W O1 0.85 1.93 2.767(2) 170.3 4_576
C22 H22 O5 0.93 2.57 3.502(3) 179.0 3_566
C23 H23 O3 0.93 2.64 3.145(2) 114.5 3_665
N1 H1A O5 0.86 2.21 2.975(3) 147.7 1_655
O5 H1W N4 0.85 2.05 2.891(3) 170.0 1_556
O5 H2W O1 0.85 1.93 2.767(2) 170.3 4_576
C22 H22 O5 0.93 2.57 3.502(3) 179.0 3_566
C23 H23 O3 0.93 2.64 3.145(2) 114.5 3_665

loop_
_geom_torsion_atom_site_label_1
_geom_torsion_atom_site_label_2
_geom_torsion_atom_site_label_3
_geom_torsion_atom_site_label_4
_geom_torsion
_geom_torsion_site_symmetry_1
_geom_torsion_site_symmetry_2
_geom_torsion_site_symmetry_3
_geom_torsion_site_symmetry_4
_geom_torsion_publ_flag
Ni1 O2 C1 O1 4.22(17) . . . . ?
Ni1 O2 C1 C2 -173.16(16) . . . . ?
Ni1 O1 C1 O2 -4.50(18) . . . . ?
Ni1 O1 C1 C2 172.96(15) . . . . ?
O2 C1 C2 C3 158.33(18) . . . . ?
O1 C1 C2 C3 -19.1(3) . . . . ?
O2 C1 C2 C8 -19.5(3) . . . . ?
O1 C1 C2 C8 163.10(18) . . . . ?
C8 C2 C3 C4 4.3(3) . . . . ?
C1 C2 C3 C4 -173.49(17) . . . . ?
C2 C3 C4 C6 -2.5(3) . . . . ?
C2 C3 C4 C5 176.66(17) . . . . ?
Ni1 O4 C5 O3 -0.06(18) 4_675 . . . ?
Ni1 O4 C5 C4 -179.79(15) 4_675 . . . ?
Ni1 O3 C5 O4 0.06(18) 4_675 . . . ?
Ni1 O3 C5 C4 179.78(16) 4_675 . . . ?
C6 C4 C5 O4 21.6(3) . . . . ?
C3 C4 C5 O4 -157.48(18) . . . . ?
C6 C4 C5 O3 -158.08(18) . . . . ?
C3 C4 C5 O3 22.8(3) . . . . ?
C3 C4 C6 C7 -2.6(3) . . . . ?
C5 C4 C6 C7 178.22(18) . . . . ?
C4 C6 C7 N1 -176.99(19) . . . . ?
C4 C6 C7 C8 5.8(3) . . . . ?
C3 C2 C8 C7 -1.1(3) . . . . ?
C1 C2 C8 C7 176.68(17) . . . . ?
N1 C7 C8 C2 178.98(19) . . . . ?
C6 C7 C8 C2 -3.9(3) . . . . ?
C13 N2 C9 C10 4.1(3) . . . . ?
Ni1 N2 C9 C10 -164.70(14) . . . . ?
N2 C9 C10 C11 1.8(3) . . . . ?
C9 C10 C11 C12 -6.7(3) . . . . ?
C9 C10 C11 C14 168.37(17) . . . . ?
C10 C11 C12 C13 5.9(3) . . . . ?
C14 C11 C12 C13 -169.10(19) . . . . ?
C9 N2 C13 C12 -4.9(3) . . . . ?
Ni1 N2 C13 C12 164.51(17) . . . . ?
C11 C12 C13 N2 -0.1(3) . . . . ?
C10 C11 C14 C19 144.4(2) . . . . ?
C12 C11 C14 C19 -40.8(3) . . . . ?
C10 C11 C14 C15 -39.3(3) . . . . ?
C12 C11 C14 C15 135.5(2) . . . . ?
C19 C14 C15 C16 2.2(4) . . . . ?
C11 C14 C15 C16 -174.3(2) . . . . ?
C14 C15 C16 C17 -1.2(4) . . . . ?
C15 C16 C17 C18 -1.1(4) . . . . ?
C15 C16 C17 C20 -179.7(2) . . . . ?
C16 C17 C18 C19 2.3(3) . . . . ?
C20 C17 C18 C19 -179.09(19) . . . . ?
C17 C18 C19 C14 -1.2(3) . . . . ?
C15 C14 C19 C18 -1.0(3) . . . . ?
C11 C14 C19 C18 175.29(19) . . . . ?
C16 C17 C20 C24 149.4(2) . . . . ?
C18 C17 C20 C24 -29.2(3) . . . . ?
C16 C17 C20 C21 -30.3(3) . . . . ?
C18 C17 C20 C21 151.1(2) . . . . ?
C24 C20 C21 C22 -0.8(3) . . . . ?
C17 C20 C21 C22 179.0(2) . . . . ?
C23 N3 C22 C21 0.4(3) . . . . ?
Ni1 N3 C22 C21 -175.22(18) 2_545 . . . ?
C20 C21 C22 N3 -0.1(4) . . . . ?
C22 N3 C23 C24 0.2(3) . . . . ?
Ni1 N3 C23 C24 175.98(17) 2_545 . . . ?
N3 C23 C24 C20 -1.1(3) . . . . ?
C21 C20 C24 C23 1.4(3) . . . . ?
C17 C20 C24 C23 -178.37(19) . . . . ?
C29 N4 C25 C26 1.0(4) . . . . ?
N4 C25 C26 C27 -1.2(4) . . . . ?
C25 C26 C27 C28 0.2(4) . . . . ?
C25 C26 C27 C30 179.5(2) . . . . ?
C26 C27 C28 C29 0.9(4) . . . . ?
C30 C27 C28 C29 -178.4(2) . . . . ?
C25 N4 C29 C28 0.2(4) . . . . ?
C27 C28 C29 N4 -1.1(4) . . . . ?
C28 C27 C30 C31 141.6(3) . . . . ?
C26 C27 C30 C31 -37.7(4) . . . . ?
C28 C27 C30 C32 -38.4(4) . . . 3_766 ?
C26 C27 C30 C32 142.3(3) . . . 3_766 ?
C32 C30 C31 C32 0.5(5) 3_766 . . . ?
C27 C30 C31 C32 -179.4(2) . . . . ?
C30 C31 C32 C30 -0.6(5) . . . 3_766 ?
